data_7231881
loop_
_publ_author_name
'Yang, Yan'
'Chen, Lian'
'Jiang, Feilong'
'Wu, Mingyan'
'Pang, Jiandong'
'Wan, Xiuyan'
'Hong, Maochun'

_publ_section_title
;
 A water-stable 3D Eu-MOF based on a metallacyclodimeric secondary
 building unit for sensitive fluorescent detection of acetone molecules
;
_journal_issue 2
_journal_name_full CrystEngComm
_journal_page_first 321
_journal_paper_doi 10.1039/C8CE01875H
_journal_volume 21
_journal_year 2019
_chemical_formula_sum 'C61 H25 Eu2 N O20'
_chemical_formula_weight 1395.74
_space_group_crystal_system triclinic
_space_group_IT_number 2
_space_group_name_Hall '-P 1'
_space_group_name_H-M_alt 'P -1'
_symmetry_space_group_name_Hall '-P 1'
_symmetry_space_group_name_H-M 'P -1'
_atom_sites_solution_hydrogens geom
_audit_creation_method SHELXL-2016/4
_audit_update_record
;
2018-10-13 deposited with the CCDC.
2018-11-21 downloaded from the CCDC.
;
_cell_angle_alpha 71.268(4)
_cell_angle_beta 79.790(3)
_cell_angle_gamma 85.077(4)
_cell_formula_units_Z 2
_cell_length_a 10.5930(4)
_cell_length_b 15.5318(8)
_cell_length_c 21.2702(9)
_cell_measurement_reflns_used 10119
_cell_measurement_temperature 100.0(4)
_cell_measurement_theta_max 72.8450
_cell_measurement_theta_min 4.2190
_cell_volume 3260.1(3)
_computing_structure_refinement 'SHELXL-2016/4 (Sheldrick, 2016)'
_diffrn_ambient_temperature 100.0(4)
_diffrn_detector_area_resol_mean 10.5594
_diffrn_measured_fraction_theta_full 0.999
_diffrn_measured_fraction_theta_max 0.967
_diffrn_measurement_device_type 'SuperNova, Dual, Cu at zero, Atlas'
_diffrn_measurement_method '\w scans'
_diffrn_radiation_type CuK\a
_diffrn_radiation_wavelength 1.54184
_diffrn_reflns_av_R_equivalents 0.0320
_diffrn_reflns_av_unetI/netI 0.0412
_diffrn_reflns_Laue_measured_fraction_full 0.999
_diffrn_reflns_Laue_measured_fraction_max 0.967
_diffrn_reflns_number 12677
_diffrn_reflns_point_group_measured_fraction_full 0.999
_diffrn_reflns_point_group_measured_fraction_max 0.967
_diffrn_reflns_theta_full 67.684
_diffrn_reflns_theta_max 73.330
_diffrn_reflns_theta_min 4.243
_diffrn_source 'sealed X-ray tube'
_exptl_absorpt_coefficient_mu 14.217
_exptl_absorpt_correction_T_max 1.00000
_exptl_absorpt_correction_T_min 0.75754
_exptl_absorpt_correction_type multi-scan
_exptl_crystal_colour light-yellow
_exptl_crystal_density_diffrn 1.422
_exptl_crystal_description block
_exptl_crystal_F_000 1368
_exptl_crystal_size_max 0.2
_exptl_crystal_size_mid 0.2
_exptl_crystal_size_min 0.15
_platon_squeeze_details
;
;
_refine_diff_density_max 3.031
_refine_diff_density_min -1.125
_refine_diff_density_rms 0.110
_refine_ls_extinction_method none
_refine_ls_goodness_of_fit_ref 1.103
_refine_ls_hydrogen_treatment constr
_refine_ls_matrix_type full
_refine_ls_number_parameters 757
_refine_ls_number_reflns 12677
_refine_ls_number_restraints 0
_refine_ls_restrained_S_all 1.103
_refine_ls_R_factor_all 0.0497
_refine_ls_R_factor_gt 0.0433
_refine_ls_shift/su_max 0.020
_refine_ls_shift/su_mean 0.000
_refine_ls_structure_factor_coef Fsqd
_refine_ls_weighting_details 'w=1/[\s^2^(Fo^2^)+(0.0732P)^2^+1.2383P] where P=(Fo^2^+2Fc^2^)/3'
_refine_ls_weighting_scheme calc
_refine_ls_wR_factor_gt 0.1179
_refine_ls_wR_factor_ref 0.1220
_reflns_Friedel_coverage 0.000
_reflns_number_gt 10638
_reflns_number_total 12677
_reflns_threshold_expression 'I > 2\s(I)'
_cod_data_source_file c8ce01875h2.cif
_cod_data_source_block P-Eu
_cod_depositor_comments 'Adding full bibliography for 7231881--7231884.cif.'
_cod_database_code 7231881
_shelx_shelxl_version_number 2016/4
_shelx_space_group_comment
;
The symmetry employed for this shelxl refinement is uniquely defined
by the following loop, which should always be used as a source of
symmetry information in preference to the above space-group names.
They are only intended as comments.
;

loop_
_space_group_symop_operation_xyz
'x, y, z'
'-x, -y, -z'

loop_
_atom_site_label
_atom_site_type_symbol
_atom_site_fract_x
_atom_site_fract_y
_atom_site_fract_z
_atom_site_U_iso_or_equiv
_atom_site_adp_type
_atom_site_occupancy
_atom_site_site_symmetry_order
_atom_site_calc_flag
_atom_site_refinement_flags_posn
_atom_site_refinement_flags_adp
EU1 Eu -0.41254(2) 0.69353(2) 0.92803(2) 0.01660(8) Uani 1 1 d . .
EU2 Eu 0.17223(2) 0.67261(2) 0.14162(2) 0.01970(8) Uani 1 1 d . .
O12 O -0.4394(3) 0.6540(2) 0.04406(14) 0.0253(7) Uani 1 1 d . .
O11 O -0.0295(3) 0.6738(3) 0.21850(15) 0.0291(7) Uani 1 1 d . .
O9 O 0.2227(3) 0.7293(2) 0.22837(14) 0.0234(6) Uani 1 1 d . .
O2 O -0.2006(3) 0.7044(2) 0.95831(14) 0.0235(6) Uani 1 1 d . .
O7 O 0.4308(3) 1.1765(2) 0.17392(14) 0.0221(6) Uani 1 1 d . .
O17 O -0.4783(3) 0.6397(2) 0.84254(13) 0.0201(6) Uani 1 1 d . .
O5 O 0.3886(3) 0.7676(2) 0.95227(13) 0.0212(6) Uani 1 1 d . .
O3 O -0.2027(3) 0.7038(2) 0.85511(14) 0.0243(7) Uani 1 1 d . .
O16 O -0.5873(3) 0.5889(2) 0.94392(13) 0.0219(6) Uani 1 1 d . .
O10 O -0.0387(3) 0.7381(3) 0.11074(15) 0.0334(8) Uani 1 1 d . .
O6 O 0.3703(3) 1.1447(2) 0.08962(14) 0.0233(6) Uani 1 1 d . .
O1 O -0.3216(3) 0.5438(2) 0.94822(14) 0.0233(6) Uani 1 1 d . .
O14 O -1.0820(3) 0.4487(2) 0.87285(15) 0.0303(7) Uani 1 1 d . .
O18 O 0.1986(3) 0.5439(2) 0.23673(15) 0.0291(7) Uani 1 1 d . .
O8 O 0.2392(5) 0.8254(3) 0.12711(17) 0.0495(12) Uani 1 1 d . .
O15 O -1.0538(3) 0.4886(3) 0.95758(15) 0.0348(8) Uani 1 1 d . .
O19 O -0.3877(4) 0.6820(4) 0.52060(18) 0.0552(13) Uani 1 1 d . .
C58 C -0.5732(4) 0.5973(3) 0.8819(2) 0.0192(8) Uani 1 1 d . .
C29 C 0.2524(5) 0.8044(3) 0.1885(2) 0.0270(10) Uani 1 1 d . .
C17 C 0.3821(5) 0.8606(4) 0.5138(2) 0.0301(11) Uani 1 1 d . .
C55 C -0.7875(4) 0.5337(3) 0.89247(18) 0.0175(8) Uani 1 1 d . .
H55 H -0.802967 0.527684 0.939037 0.021 Uiso 1 1 calc R U
C1 C -0.1427(4) 0.7107(3) 0.8997(2) 0.0211(8) Uani 1 1 d . .
C24 C 0.3722(4) 1.0247(3) 0.1942(2) 0.0226(9) Uani 1 1 d . .
C33 C -0.4300(4) 0.6623(3) 0.1522(2) 0.0225(9) Uani 1 1 d . .
C56 C -0.6474(4) 0.5707(3) 0.7854(2) 0.0214(8) Uani 1 1 d . .
H56 H -0.566343 0.590240 0.759474 0.026 Uiso 1 1 calc R U
C52 C -0.8586(4) 0.5209(3) 0.79423(19) 0.0206(8) Uani 1 1 d . .
H52 H -0.924188 0.506862 0.774232 0.025 Uiso 1 1 calc R U
C37 C -0.4301(4) 0.6564(3) 0.26858(19) 0.0220(9) Uani 1 1 d . .
C8 C 0.1860(4) 0.7724(3) 0.79642(19) 0.0204(8) Uani 1 1 d . .
C32 C -0.3009(4) 0.6836(3) 0.13573(19) 0.0218(8) Uani 1 1 d . .
H32 H -0.257097 0.693176 0.091127 0.026 Uiso 1 1 calc R U
C2 C -0.0031(4) 0.7296(3) 0.8819(2) 0.0202(8) Uani 1 1 d . .
C10 C 0.3686(5) 0.8297(4) 0.7012(2) 0.0364(12) Uani 1 1 d . .
H10 H 0.416135 0.838658 0.732377 0.044 Uiso 1 1 calc R U
C38 C -0.4984(4) 0.6352(3) 0.33935(19) 0.0216(8) Uani 1 1 d . .
C9 C 0.2462(4) 0.7944(3) 0.7247(2) 0.0245(9) Uani 1 1 d . .
C35 C -0.4928(4) 0.6493(3) 0.2179(2) 0.0243(9) Uani 1 1 d . .
H35 H -0.581120 0.635064 0.228538 0.029 Uiso 1 1 calc R U
C31 C -0.2362(4) 0.6909(3) 0.1859(2) 0.0226(9) Uani 1 1 d . .
C30 C -0.0946(4) 0.7033(3) 0.1707(2) 0.0254(9) Uani 1 1 d . .
C45 C -0.5896(4) 0.6078(3) 0.5711(2) 0.0249(9) Uani 1 1 d . .
C51 C -0.7412(4) 0.5497(3) 0.7544(2) 0.0206(8) Uani 1 1 d . .
C5 C 0.2712(4) 0.7495(3) 0.96891(19) 0.0200(8) Uani 1 1 d . .
C49 C -0.6079(5) 0.6017(3) 0.6383(2) 0.0263(10) Uani 1 1 d . .
H49 H -0.548109 0.627164 0.655251 0.032 Uiso 1 1 calc R U
C46 C -0.6754(5) 0.5710(4) 0.5441(2) 0.0272(10) Uani 1 1 d . .
C36 C -0.3005(4) 0.6767(3) 0.2516(2) 0.0223(9) Uani 1 1 d . .
H36 H -0.255123 0.681058 0.285135 0.027 Uiso 1 1 calc R U
C40 C -0.6795(5) 0.5655(4) 0.4239(2) 0.0391(13) Uani 1 1 d . .
H40 H -0.757701 0.534337 0.435246 0.047 Uiso 1 1 calc R U
C28 C 0.3012(5) 0.8733(3) 0.2136(2) 0.0262(9) Uani 1 1 d . .
C14 C 0.2339(5) 0.8028(4) 0.6106(2) 0.0300(10) Uani 1 1 d . .
C57 C -0.6704(4) 0.5637(3) 0.85384(19) 0.0190(8) Uani 1 1 d . .
C12 C 0.3546(5) 0.8417(3) 0.5882(2) 0.0290(10) Uani 1 1 d . .
C3 C 0.0672(4) 0.7276(3) 0.93224(19) 0.0211(8) Uani 1 1 d . .
H3 H 0.027776 0.710660 0.978030 0.025 Uiso 1 1 calc R U
C13 C 0.1799(5) 0.7792(4) 0.6773(2) 0.0296(10) Uani 1 1 d . .
H13 H 0.097969 0.752610 0.691518 0.036 Uiso 1 1 calc R U
C50 C -0.7157(4) 0.5574(3) 0.6814(2) 0.0223(9) Uani 1 1 d . .
C7 C 0.0559(4) 0.7495(3) 0.8162(2) 0.0226(9) Uani 1 1 d . .
H7 H 0.007473 0.747721 0.783092 0.027 Uiso 1 1 calc R U
C20 C 0.2754(5) 0.8442(4) 0.4259(2) 0.0310(11) Uani 1 1 d . .
H20 H 0.205911 0.822364 0.413214 0.037 Uiso 1 1 calc R U
C34 C -0.5009(4) 0.6499(3) 0.1004(2) 0.0239(9) Uani 1 1 d . .
C53 C -0.8826(4) 0.5123(3) 0.86256(19) 0.0190(8) Uani 1 1 d . .
C21 C 0.3744(5) 0.8893(3) 0.3776(2) 0.0275(10) Uani 1 1 d . .
C54 C -1.0118(4) 0.4802(3) 0.89995(19) 0.0206(8) Uani 1 1 d . .
C16 C 0.2798(5) 0.8318(4) 0.4931(2) 0.0304(10) Uani 1 1 d . .
C25 C 0.3935(4) 1.1214(3) 0.1497(2) 0.0222(9) Uani 1 1 d . .
C26 C 0.3274(5) 0.9610(3) 0.1701(2) 0.0261(9) Uani 1 1 d . .
H26 H 0.314991 0.977250 0.124560 0.031 Uiso 1 1 calc R U
C43 C -0.4493(4) 0.6590(3) 0.3886(2) 0.0269(10) Uani 1 1 d . .
H43 H -0.371987 0.691241 0.377275 0.032 Uiso 1 1 calc R U
C41 C -0.6293(5) 0.5881(4) 0.4722(2) 0.0286(10) Uani 1 1 d . .
C4 C 0.1954(4) 0.7507(3) 0.91437(19) 0.0199(8) Uani 1 1 d . .
C18 C 0.4849(6) 0.9013(4) 0.4662(2) 0.0428(14) Uani 1 1 d . .
H18 H 0.557985 0.917891 0.479312 0.051 Uiso 1 1 calc R U
C22 C 0.3651(5) 0.9122(3) 0.3047(2) 0.0259(9) Uani 1 1 d . .
C47 C -0.7819(5) 0.5266(4) 0.5859(2) 0.0317(11) Uani 1 1 d . .
H47 H -0.840671 0.500478 0.568779 0.038 Uiso 1 1 calc R U
C23 C 0.3920(5) 0.9993(3) 0.2609(2) 0.0261(10) Uani 1 1 d . .
H23 H 0.424442 1.042265 0.276799 0.031 Uiso 1 1 calc R U
C19 C 0.4779(5) 0.9171(4) 0.3981(2) 0.0374(13) Uani 1 1 d . .
H19 H 0.545627 0.947761 0.364900 0.045 Uiso 1 1 calc R U
C27 C 0.3205(5) 0.8488(3) 0.2802(2) 0.0275(10) Uani 1 1 d . .
H27 H 0.303263 0.788735 0.309115 0.033 Uiso 1 1 calc R U
C44 C -0.4821(5) 0.6480(4) 0.5161(2) 0.0337(12) Uani 1 1 d . .
C42 C -0.5149(5) 0.6348(3) 0.4537(2) 0.0267(10) Uani 1 1 d . .
C6 C 0.2536(4) 0.7737(3) 0.84714(19) 0.0193(8) Uani 1 1 d . .
H6 H 0.340843 0.790558 0.835502 0.023 Uiso 1 1 calc R U
C11 C 0.4231(5) 0.8520(4) 0.6341(2) 0.0396(14) Uani 1 1 d . .
H11 H 0.507604 0.874284 0.619993 0.047 Uiso 1 1 calc R U
C39 C -0.6131(5) 0.5895(4) 0.3582(2) 0.0356(12) Uani 1 1 d . .
H39 H -0.647557 0.573951 0.325157 0.043 Uiso 1 1 calc R U
C48 C -0.8009(5) 0.5211(3) 0.6537(2) 0.0268(10) Uani 1 1 d . .
H48 H -0.874474 0.491590 0.682330 0.032 Uiso 1 1 calc R U
C59 C 0.2367(6) 0.4614(5) 0.2369(3) 0.0468(14) Uani 1 1 d . .
H59 H 0.274896 0.451772 0.195726 0.056 Uiso 1 1 calc R U
C60 C 0.2660(8) 0.2984(6) 0.2924(4) 0.0641(19) Uani 1 1 d . .
C15 C 0.1827(5) 0.7915(4) 0.5529(2) 0.0394(13) Uani 1 1 d . .
N1 N 0.2241(6) 0.3913(4) 0.2923(2) 0.0492(13) Uani 1 1 d . .
C61 C 0.1663(8) 0.4028(6) 0.3581(3) 0.0633(19) Uani 1 1 d . .
O13 O -0.6188(3) 0.6336(3) 0.11895(14) 0.0292(7) Uani 1 1 d . .
O4 O 0.2089(3) 0.7330(3) 1.02703(14) 0.0281(7) Uani 1 1 d . .
O20 O 0.0795(6) 0.7637(6) 0.5548(2) 0.102(3) Uani 1 1 d . .

loop_
_atom_site_aniso_label
_atom_site_aniso_U_11
_atom_site_aniso_U_22
_atom_site_aniso_U_33
_atom_site_aniso_U_23
_atom_site_aniso_U_13
_atom_site_aniso_U_12
EU1 0.01777(13) 0.02738(14) 0.00530(11) -0.00407(9) -0.00008(8) -0.01187(9)
EU2 0.02206(14) 0.03215(15) 0.00683(12) -0.00648(9) -0.00023(9) -0.01408(10)
O12 0.0267(16) 0.0420(18) 0.0058(12) -0.0053(12) -0.0011(11) -0.0048(13)
O11 0.0244(16) 0.053(2) 0.0122(13) -0.0106(13) -0.0025(12) -0.0136(14)
O9 0.0284(16) 0.0296(16) 0.0141(13) -0.0064(12) -0.0032(12) -0.0130(13)
O2 0.0200(15) 0.0383(17) 0.0130(13) -0.0083(12) 0.0015(11) -0.0134(12)
O7 0.0286(16) 0.0254(15) 0.0120(13) -0.0030(11) -0.0024(11) -0.0124(12)
O17 0.0212(14) 0.0291(16) 0.0107(12) -0.0056(11) 0.0003(11) -0.0137(12)
O5 0.0216(15) 0.0333(16) 0.0086(12) -0.0044(11) -0.0002(11) -0.0126(12)
O3 0.0222(15) 0.0399(18) 0.0112(13) -0.0063(12) -0.0005(11) -0.0148(13)
O16 0.0239(15) 0.0355(17) 0.0074(12) -0.0056(11) -0.0002(11) -0.0166(12)
O10 0.0297(17) 0.052(2) 0.0125(14) -0.0028(14) 0.0038(13) -0.0113(15)
O6 0.0273(16) 0.0350(17) 0.0080(12) -0.0057(12) -0.0005(11) -0.0124(13)
O1 0.0236(15) 0.0287(16) 0.0149(13) -0.0024(12) -0.0018(11) -0.0066(12)
O14 0.0311(17) 0.048(2) 0.0170(14) -0.0162(14) 0.0038(13) -0.0212(15)
O18 0.0389(19) 0.0281(17) 0.0182(15) -0.0003(12) -0.0075(13) -0.0115(14)
O8 0.099(4) 0.038(2) 0.0171(16) 0.0000(14) -0.0260(19) -0.028(2)
O15 0.0217(16) 0.074(3) 0.0169(15) -0.0253(16) 0.0037(13) -0.0172(16)
O19 0.049(2) 0.102(4) 0.0187(17) -0.018(2) 0.0044(16) -0.048(2)
C58 0.022(2) 0.024(2) 0.0117(18) -0.0034(15) -0.0025(15) -0.0058(16)
C29 0.035(2) 0.031(2) 0.019(2) -0.0085(18) -0.0101(18) -0.0116(19)
C17 0.039(3) 0.042(3) 0.0094(19) -0.0046(18) -0.0035(18) -0.019(2)
C55 0.020(2) 0.026(2) 0.0078(16) -0.0068(14) -0.0006(15) -0.0075(15)
C1 0.022(2) 0.029(2) 0.0126(18) -0.0047(16) -0.0033(15) -0.0092(17)
C24 0.028(2) 0.028(2) 0.0148(19) -0.0087(16) -0.0023(16) -0.0103(17)
C33 0.026(2) 0.033(2) 0.0096(18) -0.0062(16) -0.0041(16) -0.0032(17)
C56 0.023(2) 0.029(2) 0.0117(18) -0.0052(16) 0.0022(15) -0.0139(17)
C52 0.026(2) 0.031(2) 0.0078(17) -0.0074(15) -0.0028(15) -0.0113(17)
C37 0.025(2) 0.032(2) 0.0078(17) -0.0064(16) 0.0008(16) -0.0046(17)
C8 0.019(2) 0.030(2) 0.0112(18) -0.0030(15) -0.0033(15) -0.0070(16)
C32 0.025(2) 0.031(2) 0.0088(17) -0.0042(16) -0.0006(15) -0.0081(17)
C2 0.023(2) 0.026(2) 0.0129(18) -0.0046(15) -0.0036(16) -0.0102(16)
C10 0.036(3) 0.061(3) 0.015(2) -0.009(2) -0.0031(19) -0.025(2)
C38 0.020(2) 0.034(2) 0.0092(18) -0.0029(16) -0.0010(15) -0.0060(17)
C9 0.030(2) 0.034(2) 0.0077(18) -0.0012(16) -0.0018(16) -0.0135(18)
C35 0.020(2) 0.038(2) 0.0125(19) -0.0040(17) 0.0001(16) -0.0073(17)
C31 0.024(2) 0.030(2) 0.0133(19) -0.0064(16) -0.0013(16) -0.0071(17)
C30 0.025(2) 0.038(3) 0.0142(19) -0.0096(18) -0.0004(16) -0.0062(18)
C45 0.023(2) 0.041(3) 0.0135(19) -0.0095(18) 0.0004(16) -0.0127(18)
C51 0.021(2) 0.024(2) 0.0161(19) -0.0037(15) -0.0014(16) -0.0102(16)
C5 0.018(2) 0.031(2) 0.0100(17) -0.0020(15) -0.0023(15) -0.0117(16)
C49 0.029(2) 0.042(3) 0.0111(18) -0.0099(18) -0.0013(16) -0.0160(19)
C46 0.026(2) 0.045(3) 0.0121(19) -0.0105(18) -0.0005(17) -0.010(2)
C36 0.023(2) 0.033(2) 0.0112(18) -0.0083(16) 0.0004(15) -0.0059(17)
C40 0.032(3) 0.070(4) 0.015(2) -0.012(2) 0.0041(19) -0.027(3)
C28 0.038(3) 0.029(2) 0.0147(19) -0.0079(17) -0.0051(18) -0.0138(19)
C14 0.036(3) 0.043(3) 0.0111(19) -0.0042(18) -0.0045(18) -0.015(2)
C57 0.023(2) 0.022(2) 0.0134(18) -0.0051(15) -0.0015(15) -0.0105(16)
C12 0.036(3) 0.037(3) 0.014(2) -0.0045(18) -0.0008(18) -0.020(2)
C3 0.024(2) 0.028(2) 0.0096(17) -0.0026(15) 0.0005(15) -0.0143(17)
C13 0.028(2) 0.043(3) 0.016(2) -0.0048(19) -0.0014(18) -0.014(2)
C50 0.024(2) 0.029(2) 0.0121(18) -0.0046(16) 0.0004(16) -0.0080(17)
C7 0.023(2) 0.033(2) 0.0123(18) -0.0028(16) -0.0061(16) -0.0113(17)
C20 0.035(3) 0.045(3) 0.014(2) -0.0064(19) -0.0032(18) -0.021(2)
C34 0.023(2) 0.036(2) 0.0110(18) -0.0047(17) -0.0036(16) -0.0046(18)
C53 0.023(2) 0.025(2) 0.0108(18) -0.0063(15) -0.0006(15) -0.0119(16)
C21 0.043(3) 0.030(2) 0.0111(19) -0.0036(16) -0.0037(18) -0.017(2)
C54 0.026(2) 0.028(2) 0.0096(17) -0.0061(15) -0.0014(15) -0.0124(17)
C16 0.038(3) 0.039(3) 0.016(2) -0.0049(18) -0.0051(19) -0.019(2)
C25 0.023(2) 0.033(2) 0.0100(17) -0.0059(16) 0.0000(15) -0.0078(17)
C26 0.037(2) 0.033(2) 0.0137(19) -0.0091(17) -0.0081(17) -0.0105(19)
C43 0.024(2) 0.043(3) 0.0130(19) -0.0077(18) 0.0008(16) -0.0098(19)
C41 0.029(2) 0.046(3) 0.0098(19) -0.0074(18) 0.0008(17) -0.011(2)
C4 0.019(2) 0.030(2) 0.0105(18) -0.0039(15) -0.0023(15) -0.0091(16)
C18 0.043(3) 0.071(4) 0.016(2) -0.010(2) 0.000(2) -0.034(3)
C22 0.035(2) 0.030(2) 0.0139(19) -0.0062(17) -0.0024(17) -0.0137(19)
C47 0.028(2) 0.057(3) 0.014(2) -0.014(2) 0.0016(17) -0.024(2)
C23 0.036(2) 0.034(2) 0.0087(18) -0.0041(17) -0.0014(17) -0.0184(19)
C19 0.046(3) 0.056(3) 0.011(2) -0.007(2) 0.0017(19) -0.031(3)
C27 0.040(3) 0.026(2) 0.0145(19) -0.0024(17) -0.0040(18) -0.0119(19)
C44 0.036(3) 0.055(3) 0.013(2) -0.012(2) 0.0006(18) -0.022(2)
C42 0.032(2) 0.038(3) 0.0092(18) -0.0050(17) 0.0002(17) -0.0118(19)
C6 0.0182(19) 0.029(2) 0.0099(17) -0.0035(15) 0.0001(15) -0.0096(16)
C11 0.034(3) 0.069(4) 0.013(2) -0.006(2) 0.0013(19) -0.030(3)
C39 0.034(3) 0.062(3) 0.015(2) -0.016(2) -0.0016(19) -0.019(2)
C48 0.029(2) 0.041(3) 0.0130(19) -0.0099(18) 0.0020(17) -0.019(2)
C59 0.046(3) 0.062(4) 0.033(3) -0.013(3) -0.005(2) -0.017(3)
C60 0.069(5) 0.065(5) 0.058(4) -0.022(4) 0.000(4) -0.011(4)
C15 0.039(3) 0.065(4) 0.016(2) -0.010(2) -0.002(2) -0.029(3)
N1 0.063(3) 0.049(3) 0.032(2) -0.010(2) 0.003(2) -0.015(2)
C61 0.073(5) 0.073(5) 0.040(3) -0.015(3) 0.003(3) -0.015(4)
O13 0.0226(16) 0.053(2) 0.0120(13) -0.0081(13) -0.0015(12) -0.0093(14)
O4 0.0225(15) 0.054(2) 0.0066(13) -0.0058(13) -0.0012(11) -0.0135(14)
O20 0.076(4) 0.201(8) 0.033(2) -0.031(3) 0.006(2) -0.083(5)

loop_
_atom_type_symbol
_atom_type_description
_atom_type_scat_dispersion_real
_atom_type_scat_dispersion_imag
_atom_type_scat_source
C C 0.0181 0.0091 'International Tables Vol C Tables 4.2.6.8 and 6.1.1.4'
H H 0.0000 0.0000 'International Tables Vol C Tables 4.2.6.8 and 6.1.1.4'
Eu Eu -8.9294 11.1857 'International Tables Vol C Tables 4.2.6.8 and 6.1.1.4'
N N 0.0311 0.0180 'International Tables Vol C Tables 4.2.6.8 and 6.1.1.4'
O O 0.0492 0.0322 'International Tables Vol C Tables 4.2.6.8 and 6.1.1.4'

loop_
_geom_angle_atom_site_label_1
_geom_angle_atom_site_label_2
_geom_angle_atom_site_label_3
_geom_angle
_geom_angle_site_symmetry_1
_geom_angle_site_symmetry_3
O12 EU1 O5 78.30(10) 1_556 1_455
O12 EU1 O1 82.77(11) 1_556 .
O5 EU1 O1 139.35(10) 1_455 .
O12 EU1 O17 138.26(11) 1_556 .
O5 EU1 O17 95.39(10) 1_455 .
O1 EU1 O17 75.66(10) . .
O12 EU1 O3 124.15(10) 1_556 .
O5 EU1 O3 146.78(10) 1_455 .
O1 EU1 O3 72.46(11) . .
O17 EU1 O3 82.67(9) . .
O12 EU1 O7 142.40(11) 1_556 2_576
O5 EU1 O7 74.58(10) 1_455 2_576
O1 EU1 O7 134.32(10) . 2_576
O17 EU1 O7 70.54(10) . 2_576
O3 EU1 O7 73.55(10) . 2_576
O12 EU1 O16 86.85(10) 1_556 .
O5 EU1 O16 71.33(11) 1_455 .
O1 EU1 O16 72.01(11) . .
O17 EU1 O16 52.72(9) . .
O3 EU1 O16 128.19(10) . .
O7 EU1 O16 108.12(10) 2_576 .
O12 EU1 O2 72.94(10) 1_556 .
O5 EU1 O2 130.15(10) 1_455 .
O1 EU1 O2 75.87(11) . .
O17 EU1 O2 132.74(10) . .
O3 EU1 O2 53.00(9) . .
O7 EU1 O2 106.04(10) 2_576 .
O16 EU1 O2 143.86(10) . .
O12 EU1 O6 94.00(11) 1_556 2_576
O5 EU1 O6 72.17(10) 1_455 2_576
O1 EU1 O6 145.35(11) . 2_576
O17 EU1 O6 123.63(9) . 2_576
O3 EU1 O6 81.36(11) . 2_576
O7 EU1 O6 53.09(9) 2_576 2_576
O16 EU1 O6 142.49(11) . 2_576
O2 EU1 O6 70.26(11) . 2_576
O12 EU1 C25 119.42(12) 1_556 2_576
O5 EU1 C25 72.32(11) 1_455 2_576
O1 EU1 C25 147.25(11) . 2_576
O17 EU1 C25 96.80(11) . 2_576
O3 EU1 C25 74.99(12) . 2_576
O7 EU1 C25 26.29(11) 2_576 2_576
O16 EU1 C25 128.61(11) . 2_576
O2 EU1 C25 87.53(12) . 2_576
O6 EU1 C25 26.83(11) 2_576 2_576
O12 EU1 C1 98.87(11) 1_556 .
O5 EU1 C1 144.86(12) 1_455 .
O1 EU1 C1 73.33(12) . .
O17 EU1 C1 108.28(11) . .
O3 EU1 C1 26.53(11) . .
O7 EU1 C1 88.95(11) 2_576 .
O16 EU1 C1 143.81(12) . .
O2 EU1 C1 26.51(11) . .
O6 EU1 C1 73.13(12) 2_576 .
C25 EU1 C1 79.25(13) 2_576 .
O12 EU1 C58 113.11(11) 1_556 .
O5 EU1 C58 80.90(11) 1_455 .
O1 EU1 C58 74.00(11) . .
O17 EU1 C58 26.44(11) . .
O3 EU1 C58 106.90(11) . .
O7 EU1 C58 87.85(11) 2_576 .
O16 EU1 C58 26.43(10) . .
O2 EU1 C58 148.04(12) . .
O6 EU1 C58 136.82(11) 2_576 .
C25 EU1 C58 112.84(12) 2_576 .
C1 EU1 C58 130.16(12) . .
O13 EU2 O4 79.21(11) 1_655 1_554
O13 EU2 O14 99.10(13) 1_655 2_466
O4 EU2 O14 87.36(11) 1_554 2_466
O13 EU2 O18 77.70(12) 1_655 .
O4 EU2 O18 146.65(13) 1_554 .
O14 EU2 O18 73.00(12) 2_466 .
O13 EU2 O9 89.11(11) 1_655 .
O4 EU2 O9 130.61(11) 1_554 .
O14 EU2 O9 142.03(10) 2_466 .
O18 EU2 O9 72.73(11) . .
O13 EU2 O8 87.84(16) 1_655 .
O4 EU2 O8 78.51(12) 1_554 .
O14 EU2 O8 162.85(12) 2_466 .
O18 EU2 O8 124.01(11) . .
O9 EU2 O8 53.01(10) . .
O13 EU2 O11 152.73(11) 1_655 .
O4 EU2 O11 128.03(11) 1_554 .
O14 EU2 O11 82.94(11) 2_466 .
O18 EU2 O11 76.95(12) . .
O9 EU2 O11 73.89(10) . .
O8 EU2 O11 98.09(15) . .
O13 EU2 O10 154.13(10) 1_655 .
O4 EU2 O10 75.02(11) 1_554 .
O14 EU2 O10 77.63(13) 2_466 .
O18 EU2 O10 124.28(11) . .
O9 EU2 O10 109.40(12) . .
O8 EU2 O10 89.26(15) . .
O11 EU2 O10 53.02(10) . .
O13 EU2 C29 87.15(14) 1_655 .
O4 EU2 C29 104.88(13) 1_554 .
O14 EU2 C29 167.18(12) 2_466 .
O18 EU2 C29 97.68(12) . .
O9 EU2 C29 26.05(12) . .
O8 EU2 C29 27.01(12) . .
O11 EU2 C29 86.42(13) . .
O10 EU2 C29 101.54(14) . .
O13 EU2 C30 174.16(14) 1_655 .
O4 EU2 C30 101.58(12) 1_554 .
O14 EU2 C30 75.22(13) 2_466 .
O18 EU2 C30 99.12(13) . .
O9 EU2 C30 94.62(12) . .
O8 EU2 C30 97.99(16) . .
O11 EU2 C30 26.77(11) . .
O10 EU2 C30 26.79(12) . .
C29 EU2 C30 98.18(14) . .
C34 O12 EU1 154.0(3) . 1_554
C30 O11 EU2 92.8(3) . .
C29 O9 EU2 93.4(3) . .
C1 O2 EU1 92.6(2) . .
C25 O7 EU1 92.9(2) . 2_576
C58 O17 EU1 94.1(2) . .
C5 O5 EU1 138.7(3) . 1_655
C1 O3 EU1 93.4(2) . .
C58 O16 EU1 93.1(2) . .
C30 O10 EU2 91.5(3) . .
C25 O6 EU1 91.4(3) . 2_576
C54 O14 EU2 151.5(3) . 2_466
C59 O18 EU2 127.4(3) . .
C29 O8 EU2 92.1(3) . .
O16 C58 O17 119.4(4) . .
O16 C58 C57 121.1(4) . .
O17 C58 C57 119.4(3) . .
O16 C58 EU1 60.5(2) . .
O17 C58 EU1 59.5(2) . .
C57 C58 EU1 169.2(3) . .
O9 C29 O8 121.2(4) . .
O9 C29 C28 119.1(4) . .
O8 C29 C28 119.7(4) . .
O9 C29 EU2 60.5(2) . .
O8 C29 EU2 60.9(2) . .
C28 C29 EU2 177.5(4) . .
C18 C17 C16 119.4(4) . .
C18 C17 C12 131.6(4) . .
C16 C17 C12 109.0(4) . .
C57 C55 C53 119.7(3) . .
O2 C1 O3 120.8(4) . .
O2 C1 C2 119.8(4) . .
O3 C1 C2 119.4(4) . .
O2 C1 EU1 60.8(2) . .
O3 C1 EU1 60.1(2) . .
C2 C1 EU1 174.3(3) . .
C23 C24 C26 119.6(4) . .
C23 C24 C25 119.7(4) . .
C26 C24 C25 120.6(4) . .
C32 C33 C35 119.6(4) . .
C32 C33 C34 120.5(4) . .
C35 C33 C34 119.9(4) . .
C51 C56 C57 121.5(4) . .
C51 C52 C53 122.0(4) . .
C36 C37 C35 117.7(4) . .
C36 C37 C38 121.8(4) . .
C35 C37 C38 120.4(4) . .
C6 C8 C7 116.9(4) . .
C6 C8 C9 122.6(4) . .
C7 C8 C9 120.4(4) . .
C33 C32 C31 119.1(4) . .
C7 C2 C3 120.3(4) . .
C7 C2 C1 119.9(4) . .
C3 C2 C1 119.9(4) . .
C11 C10 C9 122.2(4) . .
C39 C38 C43 118.2(4) . .
C39 C38 C37 119.9(4) . .
C43 C38 C37 122.0(4) . .
C10 C9 C13 117.4(4) . .
C10 C9 C8 122.4(4) . .
C13 C9 C8 120.2(4) . .
C33 C35 C37 122.2(4) . .
C36 C31 C32 120.5(4) . .
C36 C31 C30 119.7(4) . .
C32 C31 C30 119.4(4) . .
O10 C30 O11 120.2(4) . .
O10 C30 C31 121.0(4) . .
O11 C30 C31 118.7(4) . .
O10 C30 EU2 61.7(3) . .
O11 C30 EU2 60.4(2) . .
C31 C30 EU2 162.8(3) . .
C49 C45 C46 122.1(4) . .
C49 C45 C44 129.7(4) . .
C46 C45 C44 108.2(4) . .
C52 C51 C56 117.4(4) . .
C52 C51 C50 121.6(4) . .
C56 C51 C50 121.0(4) . .
O4 C5 O5 125.6(4) . .
O4 C5 C4 116.0(4) . .
O5 C5 C4 118.4(3) . .
C45 C49 C50 119.4(4) . .
C47 C46 C45 119.4(4) . .
C47 C46 C41 131.7(4) . .
C45 C46 C41 108.9(4) . .
C37 C36 C31 121.0(4) . .
C41 C40 C39 118.8(4) . .
C27 C28 C26 120.6(4) . .
C27 C28 C29 119.4(4) . .
C26 C28 C29 120.0(4) . .
C13 C14 C12 121.3(4) . .
C13 C14 C15 129.0(4) . .
C12 C14 C15 109.8(4) . .
C55 C57 C56 119.8(4) . .
C55 C57 C58 121.0(4) . .
C56 C57 C58 118.9(4) . .
C11 C12 C14 119.3(4) . .
C11 C12 C17 133.5(4) . .
C14 C12 C17 107.1(4) . .
C4 C3 C2 119.2(4) . .
C14 C13 C9 120.0(4) . .
C48 C50 C49 118.0(4) . .
C48 C50 C51 120.3(4) . .
C49 C50 C51 121.7(4) . .
C2 C7 C8 122.0(4) . .
C21 C20 C16 118.8(4) . .
O12 C34 O13 125.3(4) . .
O12 C34 C33 118.3(4) . .
O13 C34 C33 116.4(4) . .
C52 C53 C55 119.6(4) . .
C52 C53 C54 116.9(4) . .
C55 C53 C54 123.4(3) . .
C20 C21 C19 119.1(4) . .
C20 C21 C22 119.7(4) . .
C19 C21 C22 121.0(4) . .
O14 C54 O15 119.1(4) . .
O14 C54 C53 119.1(4) . .
O15 C54 C53 121.8(4) . .
C20 C16 C17 122.2(4) . .
C20 C16 C15 128.7(4) . .
C17 C16 C15 109.1(4) . .
O7 C25 O6 122.4(4) . .
O7 C25 C24 118.4(4) . .
O6 C25 C24 119.2(4) . .
O7 C25 EU1 60.8(2) . 2_576
O6 C25 EU1 61.7(2) . 2_576
C24 C25 EU1 175.0(3) . 2_576
C28 C26 C24 119.4(4) . .
C42 C43 C38 119.2(4) . .
C40 C41 C42 119.2(4) . .
C40 C41 C46 131.1(4) . .
C42 C41 C46 109.8(4) . .
C3 C4 C6 120.2(4) . .
C3 C4 C5 119.1(3) . .
C6 C4 C5 120.7(4) . .
C17 C18 C19 118.2(5) . .
C23 C22 C27 118.7(4) . .
C23 C22 C21 120.4(4) . .
C27 C22 C21 120.7(4) . .
C46 C47 C48 118.5(4) . .
C24 C23 C22 121.3(4) . .
C21 C19 C18 122.0(4) . .
C28 C27 C22 120.3(4) . .
O19 C44 C45 127.6(4) . .
O19 C44 C42 126.9(4) . .
C45 C44 C42 105.5(4) . .
C43 C42 C41 122.1(4) . .
C43 C42 C44 130.3(4) . .
C41 C42 C44 107.6(4) . .
C4 C6 C8 121.4(4) . .
C12 C11 C10 119.7(5) . .
C38 C39 C40 122.6(4) . .
C47 C48 C50 122.7(4) . .
O18 C59 N1 122.3(6) . .
O20 C15 C16 128.5(5) . .
O20 C15 C14 126.2(5) . .
C16 C15 C14 105.0(4) . .
C59 N1 C60 122.3(6) . .
C59 N1 C61 121.0(6) . .
C60 N1 C61 116.7(6) . .
C34 O13 EU2 154.2(3) . 1_455
C5 O4 EU2 156.7(3) . 1_556

loop_
_geom_bond_atom_site_label_1
_geom_bond_atom_site_label_2
_geom_bond_distance
_geom_bond_site_symmetry_2
EU1 O12 2.314(3) 1_556
EU1 O5 2.368(3) 1_455
EU1 O1 2.375(3) .
EU1 O17 2.453(3) .
EU1 O3 2.460(3) .
EU1 O7 2.467(3) 2_576
EU1 O16 2.474(3) .
EU1 O2 2.477(3) .
EU1 O6 2.486(3) 2_576
EU1 C25 2.822(5) 2_576
EU1 C1 2.833(4) .
EU1 C58 2.840(4) .
EU2 O13 2.253(3) 1_655
EU2 O4 2.287(3) 1_554
EU2 O14 2.312(3) 2_466
EU2 O18 2.382(3) .
EU2 O9 2.437(3) .
EU2 O8 2.443(4) .
EU2 O11 2.453(3) .
EU2 O10 2.482(4) .
EU2 C29 2.795(4) .
EU2 C30 2.818(5) .
O12 C34 1.244(5) .
O12 EU1 2.314(3) 1_554
O11 C30 1.271(5) .
O9 C29 1.230(6) .
O2 C1 1.266(5) .
O7 C25 1.252(5) .
O7 EU1 2.467(3) 2_576
O17 C58 1.268(5) .
O5 C5 1.262(5) .
O5 EU1 2.368(3) 1_655
O3 C1 1.267(5) .
O16 C58 1.266(5) .
O10 C30 1.270(5) .
O6 C25 1.274(5) .
O6 EU1 2.486(3) 2_576
O14 C54 1.233(5) .
O14 EU2 2.312(3) 2_466
O18 C59 1.309(8) .
O8 C29 1.270(6) .
O15 C54 1.272(5) .
O19 C44 1.202(6) .
C58 C57 1.483(6) .
C29 C28 1.503(6) .
C17 C18 1.388(7) .
C17 C16 1.395(6) .
C17 C12 1.493(6) .
C55 C57 1.387(6) .
C55 C53 1.396(5) .
C1 C2 1.490(6) .
C24 C23 1.394(6) .
C24 C26 1.399(6) .
C24 C25 1.508(6) .
C33 C32 1.392(6) .
C33 C35 1.394(6) .
C33 C34 1.507(6) .
C56 C51 1.398(6) .
C56 C57 1.403(6) .
C52 C51 1.394(6) .
C52 C53 1.394(5) .
C37 C36 1.392(6) .
C37 C35 1.401(6) .
C37 C38 1.495(5) .
C8 C6 1.403(6) .
C8 C7 1.409(6) .
C8 C9 1.487(5) .
C32 C31 1.403(6) .
C2 C7 1.373(6) .
C2 C3 1.399(6) .
C10 C11 1.383(6) .
C10 C9 1.396(7) .
C38 C39 1.390(6) .
C38 C43 1.407(6) .
C9 C13 1.413(6) .
C31 C36 1.399(6) .
C31 C30 1.493(6) .
C45 C49 1.382(6) .
C45 C46 1.403(6) .
C45 C44 1.494(6) .
C51 C50 1.495(6) .
C5 O4 1.251(5) .
C5 C4 1.517(5) .
C49 C50 1.406(6) .
C46 C47 1.387(6) .
C46 C41 1.464(6) .
C40 C41 1.384(7) .
C40 C39 1.395(6) .
C28 C27 1.390(6) .
C28 C26 1.398(6) .
C14 C13 1.374(6) .
C14 C12 1.399(7) .
C14 C15 1.491(6) .
C12 C11 1.370(7) .
C3 C4 1.390(6) .
C50 C48 1.402(6) .
C20 C21 1.389(6) .
C20 C16 1.389(6) .
C34 O13 1.263(6) .
C53 C54 1.493(6) .
C21 C19 1.397(7) .
C21 C22 1.493(6) .
C16 C15 1.483(6) .
C25 EU1 2.822(4) 2_576
C43 C42 1.382(6) .
C41 C42 1.396(7) .
C4 C6 1.396(5) .
C18 C19 1.404(6) .
C22 C23 1.394(6) .
C22 C27 1.402(6) .
C47 C48 1.397(6) .
C44 C42 1.509(6) .
C59 N1 1.318(8) .
C60 N1 1.471(10) .
C15 O20 1.199(7) .
N1 C61 1.485(9) .
O13 EU2 2.253(3) 1_455
O4 EU2 2.287(3) 1_556

loop_
_platon_squeeze_void_nr
_platon_squeeze_void_average_x
_platon_squeeze_void_average_y
_platon_squeeze_void_average_z
_platon_squeeze_void_volume
_platon_squeeze_void_count_electrons
_platon_squeeze_void_content
1 -0.056 0.003 0.002 932 288 ' '
